data_7251873
loop_
_publ_author_name
'Oladipo, Segun D.'
'Adeleke, Adesola A.'
'Olofisan, Kolawole A.'
'Omondi, Bernard'
'Luckay, Robert C.'

_publ_section_title
;
 DNA/BSA binding, antidiabetic and antioxidant studies of copper(ii)
 complexes derived from ONO-tridentate Schiff bases and diimines as
 auxiliary ligands
;
_journal_issue 21
_journal_name_full 'RSC Advances'
_journal_page_first 18709
_journal_page_last 18723
_journal_paper_doi 10.1039/D6RA01650B
_journal_volume 16
_journal_year 2026
_chemical_formula_moiety 'C30 H21 Cu N3 O2, C H2 Cl2'
_chemical_formula_sum 'C31 H23 Cl2 Cu N3 O2'
_chemical_formula_weight 603.96
_space_group_crystal_system monoclinic
_space_group_IT_number 14
_space_group_name_Hall '-P 2ybc'
_space_group_name_H-M_alt 'P 1 21/c 1'
_atom_sites_solution_hydrogens geom
_atom_sites_solution_primary 'intrinsic phasing'
_atom_sites_solution_secondary none
_audit_creation_method SHELXL-2019/3
_audit_update_record
;
2026-02-11 deposited with the CCDC.	2026-04-02 downloaded from the CCDC.
;
_cell_angle_alpha 90
_cell_angle_beta 105.1330(10)
_cell_angle_gamma 90
_cell_formula_units_Z 4
_cell_length_a 10.1131(6)
_cell_length_b 18.2779(10)
_cell_length_c 14.6964(8)
_cell_measurement_reflns_used 9486
_cell_measurement_temperature 200(2)
_cell_measurement_theta_max 24.91
_cell_measurement_theta_min 2.23
_cell_volume 2622.4(3)
_computing_cell_refinement 'SAINT V8.40A (Bruker, 2019)'
_computing_data_collection 'APEX4 (Bruker, 2021)'
_computing_data_reduction 'SAINT V8.40A (Bruker, 2019)'
_computing_molecular_graphics 'X-Seed (Barbour, 2020; Atwood & Barbour, 2003)'
_computing_structure_refinement 'SHELXL-2019/2 (Sheldrick, 2019)'
_computing_structure_solution 'SHELXT 2018/2 (Sheldrick, 2018)'
_diffrn_ambient_temperature 200(2)
_diffrn_measured_fraction_theta_full 1.000
_diffrn_measured_fraction_theta_max 1.000
_diffrn_measurement_device 'three-circle diffractometer'
_diffrn_measurement_device_type 'Bruker SMART APEX CCD'
_diffrn_measurement_method '\f and \w scans'
_diffrn_radiation_type MoK\a
_diffrn_radiation_wavelength 0.71073
_diffrn_reflns_av_R_equivalents 0.0653
_diffrn_reflns_av_unetI/netI 0.0353
_diffrn_reflns_Laue_measured_fraction_full 1.000
_diffrn_reflns_Laue_measured_fraction_max 1.000
_diffrn_reflns_limit_h_max 12
_diffrn_reflns_limit_h_min -12
_diffrn_reflns_limit_k_max 22
_diffrn_reflns_limit_k_min -22
_diffrn_reflns_limit_l_max 18
_diffrn_reflns_limit_l_min -18
_diffrn_reflns_number 53446
_diffrn_reflns_point_group_measured_fraction_full 1.000
_diffrn_reflns_point_group_measured_fraction_max 1.000
_diffrn_reflns_theta_full 25.242
_diffrn_reflns_theta_max 26.410
_diffrn_reflns_theta_min 1.817
_diffrn_source 'microfocus sealed tube'
_diffrn_standards_number 0
_exptl_absorpt_coefficient_mu 1.072
_exptl_absorpt_correction_T_max 1.000
_exptl_absorpt_correction_T_min 0.911
_exptl_absorpt_correction_type multi-scan
_exptl_absorpt_process_details 'SADABS, 2016/2'
_exptl_crystal_colour red
_exptl_crystal_density_diffrn 1.530
_exptl_crystal_description plate
_exptl_crystal_F_000 1236
_exptl_crystal_size_max 0.258
_exptl_crystal_size_mid 0.075
_exptl_crystal_size_min 0.032
_refine_diff_density_max 0.453
_refine_diff_density_min -0.399
_refine_diff_density_rms 0.063
_refine_ls_extinction_method none
_refine_ls_goodness_of_fit_ref 1.056
_refine_ls_hydrogen_treatment constr
_refine_ls_matrix_type full
_refine_ls_number_parameters 353
_refine_ls_number_reflns 5383
_refine_ls_number_restraints 0
_refine_ls_restrained_S_all 1.056
_refine_ls_R_factor_all 0.0602
_refine_ls_R_factor_gt 0.0391
_refine_ls_shift/su_max 0.001
_refine_ls_shift/su_mean 0.000
_refine_ls_structure_factor_coef Fsqd
_refine_ls_weighting_details 'w=1/[\s^2^(Fo^2^)+(0.0426P)^2^+1.7840P] where P=(Fo^2^+2Fc^2^)/3'
_refine_ls_weighting_scheme calc
_refine_ls_wR_factor_gt 0.0910
_refine_ls_wR_factor_ref 0.1008
_reflns_Friedel_coverage 0.000
_reflns_number_gt 4092
_reflns_number_total 5383
_reflns_threshold_expression 'I > 2\s(I)'
_cod_data_source_file d6ra01650b2.cif
_cod_data_source_block Cu_HNM_P
_cod_original_sg_symbol_H-M 'P 21/c'
_cod_database_code 7251873
_shelx_shelxl_version_number 2019/3
_shelx_space_group_comment
;
The symmetry employed for this shelxl refinement is uniquely defined
by the following loop, which should always be used as a source of
symmetry information in preference to the above space-group names.
They are only intended as comments.
;
_shelx_estimated_absorpt_t_min 0.769
_shelx_estimated_absorpt_t_max 0.966

loop_
_space_group_symop_operation_xyz
'x, y, z'
'-x, y+1/2, -z+1/2'
'-x, -y, -z'
'x, -y-1/2, z-1/2'

loop_
_atom_site_label
_atom_site_type_symbol
_atom_site_fract_x
_atom_site_fract_y
_atom_site_fract_z
_atom_site_U_iso_or_equiv
_atom_site_adp_type
_atom_site_occupancy
_atom_site_site_symmetry_order
_atom_site_calc_flag
_atom_site_refinement_flags_posn
_atom_site_refinement_flags_adp
_atom_site_refinement_flags_occupancy
_atom_site_disorder_assembly
_atom_site_disorder_group
Cu1 Cu 0.51485(3) 0.31419(2) 0.68267(2) 0.02911(11) Uani 1 1 d . . . . .
Cl2 Cl 1.08078(12) 0.39546(6) 0.85141(7) 0.0779(3) Uani 1 1 d . . . . .
Cl1 Cl 1.01210(11) 0.38644(6) 0.64845(7) 0.0734(3) Uani 1 1 d . . . . .
O2 O 0.3873(2) 0.23839(10) 0.62876(13) 0.0376(5) Uani 1 1 d . . . . .
O1 O 0.65889(19) 0.37895(10) 0.74936(12) 0.0342(4) Uani 1 1 d . . . . .
N7 N 0.4530(2) 0.31638(11) 0.79726(14) 0.0263(5) Uani 1 1 d . . . . .
N2 N 0.4126(2) 0.39391(12) 0.56709(16) 0.0321(5) Uani 1 1 d . . . . .
N1 N 0.6192(2) 0.29580(12) 0.58263(15) 0.0298(5) Uani 1 1 d . . . . .
C6 C 0.5356(3) 0.36407(14) 0.86496(17) 0.0259(5) Uani 1 1 d . . . . .
C1 C 0.6441(3) 0.39546(14) 0.83415(18) 0.0283(6) Uani 1 1 d . . . . .
C8 C 0.3558(3) 0.27715(14) 0.81477(18) 0.0284(6) Uani 1 1 d . . . . .
H8 H 0.338753 0.283195 0.874896 0.034 Uiso 1 1 calc R U . . .
C5 C 0.5216(3) 0.37821(14) 0.95521(18) 0.0298(6) Uani 1 1 d . . . . .
H5 H 0.448566 0.356123 0.974845 0.036 Uiso 1 1 calc R U . . .
C30 C 0.5763(3) 0.33402(15) 0.50072(18) 0.0302(6) Uani 1 1 d . . . . .
C29 C 0.4672(3) 0.38583(15) 0.49264(18) 0.0309(6) Uani 1 1 d . . . . .
C9 C 0.2726(3) 0.22613(13) 0.75290(18) 0.0272(6) Uani 1 1 d . . . . .
C4 C 0.6116(3) 0.42362(15) 1.01652(18) 0.0322(6) Uani 1 1 d . . . . .
C18 C 0.1673(3) 0.18690(14) 0.7843(2) 0.0307(6) Uani 1 1 d . . . . .
C10 C 0.2934(3) 0.20972(14) 0.66291(19) 0.0306(6) Uani 1 1 d . . . . .
C11 C 0.2058(3) 0.15744(16) 0.6053(2) 0.0380(7) Uani 1 1 d . . . . .
H11 H 0.218108 0.146740 0.544742 0.046 Uiso 1 1 calc R U . . .
C22 C 0.6366(3) 0.32389(17) 0.4255(2) 0.0383(7) Uani 1 1 d . . . . .
C13 C 0.0834(3) 0.13531(15) 0.7235(2) 0.0368(7) Uani 1 1 d . . . . .
C2 C 0.7327(3) 0.44285(16) 0.8960(2) 0.0370(7) Uani 1 1 d . . . . .
H2 H 0.804634 0.466318 0.876607 0.044 Uiso 1 1 calc R U . . .
C19 C 0.7223(3) 0.24940(16) 0.5917(2) 0.0363(7) Uani 1 1 d . . . . .
H19 H 0.752931 0.223401 0.649338 0.044 Uiso 1 1 calc R U . . .
C25 C 0.4228(3) 0.42740(16) 0.4092(2) 0.0388(7) Uani 1 1 d . . . . .
C3 C 0.7164(3) 0.45589(16) 0.98542(19) 0.0368(7) Uani 1 1 d . . . . .
H3 H 0.778647 0.487751 1.026589 0.044 Uiso 1 1 calc R U . . .
C12 C 0.1057(3) 0.12245(16) 0.6336(2) 0.0416(7) Uani 1 1 d . . . . .
H12 H 0.048995 0.088448 0.592215 0.050 Uiso 1 1 calc R U . . .
C17 C 0.1443(3) 0.19624(15) 0.8747(2) 0.0368(7) Uani 1 1 d . . . . .
H17 H 0.199622 0.229611 0.917911 0.044 Uiso 1 1 calc R U . . .
C28 C 0.3137(3) 0.44258(16) 0.5599(2) 0.0395(7) Uani 1 1 d . . . . .
H28 H 0.274155 0.448125 0.611526 0.047 Uiso 1 1 calc R U . . .
C20 C 0.7880(3) 0.23685(17) 0.5213(2) 0.0448(8) Uani 1 1 d . . . . .
H20 H 0.862487 0.203553 0.530969 0.054 Uiso 1 1 calc R U . . .
C31 C 0.5963(3) 0.43742(17) 1.11461(19) 0.0409(7) Uani 1 1 d . . . . .
H31A H 0.581406 0.489751 1.122523 0.061 Uiso 1 1 calc R U . . .
H31B H 0.679746 0.421755 1.161143 0.061 Uiso 1 1 calc R U . . .
H31C H 0.517858 0.409690 1.123800 0.061 Uiso 1 1 calc R U . . .
C21 C 0.7435(3) 0.27317(18) 0.4379(2) 0.0456(8) Uani 1 1 d . . . . .
H21 H 0.785225 0.264037 0.388100 0.055 Uiso 1 1 calc R U . . .
C24 C 0.4872(4) 0.4152(2) 0.3338(2) 0.0516(9) Uani 1 1 d . . . . .
H24 H 0.457785 0.442684 0.277248 0.062 Uiso 1 1 calc R U . . .
C23 C 0.5875(4) 0.3660(2) 0.3418(2) 0.0499(9) Uani 1 1 d . . . . .
H23 H 0.626991 0.359024 0.290434 0.060 Uiso 1 1 calc R U . . .
C27 C 0.2644(3) 0.48620(17) 0.4804(2) 0.0480(8) Uani 1 1 d . . . . .
H27 H 0.193431 0.520668 0.478421 0.058 Uiso 1 1 calc R U . . .
C16 C 0.0431(3) 0.15775(18) 0.9010(2) 0.0460(8) Uani 1 1 d . . . . .
H16 H 0.029316 0.165344 0.961763 0.055 Uiso 1 1 calc R U . . .
C14 C -0.0192(3) 0.09689(17) 0.7534(3) 0.0479(8) Uani 1 1 d . . . . .
H14 H -0.075213 0.062658 0.711996 0.058 Uiso 1 1 calc R U . . .
C15 C -0.0388(3) 0.10812(19) 0.8402(3) 0.0536(9) Uani 1 1 d . . . . .
H15 H -0.108438 0.082095 0.859214 0.064 Uiso 1 1 calc R U . . .
C26 C 0.3192(3) 0.47883(17) 0.4056(2) 0.0493(8) Uani 1 1 d . . . . .
H26 H 0.287270 0.508471 0.351144 0.059 Uiso 1 1 calc R U . . .
C32 C 0.9737(3) 0.35554(18) 0.7503(2) 0.0456(8) Uani 1 1 d . . . . .
H32A H 0.984086 0.301686 0.754313 0.055 Uiso 1 1 calc R U . . .
H32B H 0.877108 0.367381 0.747296 0.055 Uiso 1 1 calc R U . . .

loop_
_atom_site_aniso_label
_atom_site_aniso_U_11
_atom_site_aniso_U_22
_atom_site_aniso_U_33
_atom_site_aniso_U_23
_atom_site_aniso_U_13
_atom_site_aniso_U_12
Cu1 0.03480(19) 0.03301(19) 0.02134(17) -0.00079(14) 0.01059(13) -0.00660(15)
Cl2 0.0872(8) 0.0717(7) 0.0542(6) -0.0160(5) -0.0185(5) 0.0195(6)
Cl1 0.0754(7) 0.0934(8) 0.0546(6) 0.0068(5) 0.0224(5) -0.0033(6)
O2 0.0455(12) 0.0406(11) 0.0293(10) -0.0060(9) 0.0144(9) -0.0144(9)
O1 0.0394(11) 0.0411(11) 0.0251(10) -0.0035(8) 0.0137(8) -0.0104(9)
N7 0.0286(11) 0.0283(11) 0.0219(11) 0.0025(9) 0.0064(9) 0.0007(9)
N2 0.0313(12) 0.0336(13) 0.0317(13) 0.0015(10) 0.0089(10) -0.0065(10)
N1 0.0335(12) 0.0313(12) 0.0252(12) -0.0040(10) 0.0087(10) -0.0081(10)
C6 0.0295(14) 0.0280(14) 0.0198(13) 0.0025(11) 0.0056(11) -0.0002(11)
C1 0.0331(14) 0.0276(14) 0.0241(13) 0.0008(11) 0.0075(11) -0.0011(11)
C8 0.0301(14) 0.0308(14) 0.0261(14) 0.0050(11) 0.0106(11) 0.0030(11)
C5 0.0335(15) 0.0314(15) 0.0253(14) 0.0036(11) 0.0092(12) 0.0059(12)
C30 0.0337(15) 0.0353(15) 0.0225(14) -0.0039(11) 0.0088(11) -0.0149(12)
C29 0.0335(15) 0.0346(15) 0.0219(13) 0.0004(11) 0.0026(11) -0.0157(12)
C9 0.0273(13) 0.0241(13) 0.0289(14) 0.0013(11) 0.0052(11) 0.0028(11)
C4 0.0382(15) 0.0342(15) 0.0231(14) 0.0002(12) 0.0063(12) 0.0078(12)
C18 0.0250(13) 0.0282(14) 0.0396(16) 0.0057(12) 0.0100(12) 0.0055(11)
C10 0.0322(14) 0.0274(14) 0.0313(15) 0.0023(12) 0.0066(12) 0.0012(11)
C11 0.0401(16) 0.0365(16) 0.0354(16) -0.0068(13) 0.0064(13) -0.0040(13)
C22 0.0412(16) 0.0492(18) 0.0277(15) -0.0099(13) 0.0147(13) -0.0220(14)
C13 0.0250(14) 0.0315(15) 0.0536(19) 0.0055(14) 0.0097(13) 0.0026(12)
C2 0.0393(16) 0.0369(16) 0.0366(16) -0.0036(13) 0.0133(13) -0.0109(13)
C19 0.0365(16) 0.0330(15) 0.0392(17) -0.0055(13) 0.0097(13) -0.0064(12)
C25 0.0416(17) 0.0403(17) 0.0289(15) 0.0035(13) -0.0007(13) -0.0183(14)
C3 0.0426(17) 0.0360(16) 0.0273(15) -0.0082(12) 0.0010(12) -0.0061(13)
C12 0.0347(16) 0.0342(16) 0.0510(19) -0.0056(14) 0.0024(14) -0.0050(13)
C17 0.0336(15) 0.0339(16) 0.0461(18) 0.0094(13) 0.0161(13) 0.0054(12)
C28 0.0305(15) 0.0405(17) 0.0459(18) -0.0018(14) 0.0073(13) -0.0064(13)
C20 0.0427(17) 0.0406(18) 0.057(2) -0.0167(16) 0.0235(16) -0.0084(14)
C31 0.0512(18) 0.0459(18) 0.0242(15) -0.0017(13) 0.0075(13) 0.0069(15)
C21 0.0458(18) 0.054(2) 0.0456(19) -0.0186(16) 0.0271(15) -0.0181(15)
C24 0.061(2) 0.067(2) 0.0216(16) 0.0071(15) 0.0024(15) -0.0316(19)
C23 0.059(2) 0.067(2) 0.0262(16) -0.0057(15) 0.0171(15) -0.0265(19)
C27 0.0371(17) 0.0388(18) 0.058(2) 0.0053(16) -0.0051(16) -0.0035(14)
C16 0.0387(17) 0.0494(19) 0.057(2) 0.0140(16) 0.0248(16) 0.0088(15)
C14 0.0300(16) 0.0404(18) 0.074(2) 0.0022(16) 0.0144(16) -0.0043(13)
C15 0.0353(17) 0.050(2) 0.082(3) 0.0106(19) 0.0275(18) -0.0059(15)
C26 0.0486(19) 0.0426(19) 0.0439(19) 0.0135(15) -0.0109(15) -0.0178(16)
C32 0.0449(18) 0.0454(19) 0.0428(18) -0.0004(15) 0.0051(15) 0.0050(15)

loop_
_atom_type_symbol
_atom_type_description
_atom_type_scat_dispersion_real
_atom_type_scat_dispersion_imag
_atom_type_scat_source
C C 0.0033 0.0016 'International Tables Vol C Tables 4.2.6.8 and 6.1.1.4'
H H 0.0000 0.0000 'International Tables Vol C Tables 4.2.6.8 and 6.1.1.4'
N N 0.0061 0.0033 'International Tables Vol C Tables 4.2.6.8 and 6.1.1.4'
O O 0.0106 0.0060 'International Tables Vol C Tables 4.2.6.8 and 6.1.1.4'
Cu Cu 0.3201 1.2651 'International Tables Vol C Tables 4.2.6.8 and 6.1.1.4'
Cl Cl 0.1484 0.1585 'International Tables Vol C Tables 4.2.6.8 and 6.1.1.4'

loop_
_geom_angle_atom_site_label_1
_geom_angle_atom_site_label_2
_geom_angle_atom_site_label_3
_geom_angle
_geom_angle_site_symmetry_1
_geom_angle_site_symmetry_3
_geom_angle_publ_flag
O2 Cu1 O1 171.21(9) . . ?
O2 Cu1 N7 92.22(8) . . ?
O1 Cu1 N7 85.32(8) . . ?
O2 Cu1 N1 90.12(8) . . ?
O1 Cu1 N1 90.19(8) . . ?
N7 Cu1 N1 165.35(9) . . ?
O2 Cu1 N2 91.64(8) . . ?
O1 Cu1 N2 97.01(8) . . ?
N7 Cu1 N2 116.61(8) . . ?
N1 Cu1 N2 77.76(9) . . ?
C10 O2 Cu1 127.92(17) . . ?
C1 O1 Cu1 111.13(15) . . ?
C8 N7 C6 122.6(2) . . ?
C8 N7 Cu1 126.38(18) . . ?
C6 N7 Cu1 110.88(15) . . ?
C28 N2 C29 117.9(2) . . ?
C28 N2 Cu1 132.71(19) . . ?
C29 N2 Cu1 109.38(18) . . ?
C19 N1 C30 118.6(2) . . ?
C19 N1 Cu1 124.94(19) . . ?
C30 N1 Cu1 116.47(18) . . ?
C5 C6 C1 120.6(2) . . ?
C5 C6 N7 126.4(2) . . ?
C1 C6 N7 112.9(2) . . ?
O1 C1 C2 122.8(2) . . ?
O1 C1 C6 119.7(2) . . ?
C2 C1 C6 117.6(2) . . ?
N7 C8 C9 126.2(2) . . ?
N7 C8 H8 116.9 . . ?
C9 C8 H8 116.9 . . ?
C4 C5 C6 121.3(2) . . ?
C4 C5 H5 119.4 . . ?
C6 C5 H5 119.4 . . ?
N1 C30 C22 121.6(3) . . ?
N1 C30 C29 118.2(2) . . ?
C22 C30 C29 120.2(3) . . ?
N2 C29 C25 122.6(3) . . ?
N2 C29 C30 118.1(2) . . ?
C25 C29 C30 119.3(2) . . ?
C8 C9 C10 121.9(2) . . ?
C8 C9 C18 118.8(2) . . ?
C10 C9 C18 119.3(2) . . ?
C5 C4 C3 118.1(2) . . ?
C5 C4 C31 120.6(3) . . ?
C3 C4 C31 121.3(3) . . ?
C17 C18 C13 117.0(2) . . ?
C17 C18 C9 123.4(3) . . ?
C13 C18 C9 119.6(2) . . ?
O2 C10 C11 116.5(2) . . ?
O2 C10 C9 125.2(2) . . ?
C11 C10 C9 118.3(2) . . ?
C12 C11 C10 122.3(3) . . ?
C12 C11 H11 118.8 . . ?
C10 C11 H11 118.8 . . ?
C21 C22 C30 117.6(3) . . ?
C21 C22 C23 123.6(3) . . ?
C30 C22 C23 118.8(3) . . ?
C14 C13 C12 121.0(3) . . ?
C14 C13 C18 120.1(3) . . ?
C12 C13 C18 118.9(2) . . ?
C3 C2 C1 120.5(3) . . ?
C3 C2 H2 119.7 . . ?
C1 C2 H2 119.7 . . ?
N1 C19 C20 123.3(3) . . ?
N1 C19 H19 118.4 . . ?
C20 C19 H19 118.4 . . ?
C26 C25 C29 117.4(3) . . ?
C26 C25 C24 124.0(3) . . ?
C29 C25 C24 118.6(3) . . ?
C2 C3 C4 121.9(3) . . ?
C2 C3 H3 119.1 . . ?
C4 C3 H3 119.1 . . ?
C11 C12 C13 121.5(3) . . ?
C11 C12 H12 119.2 . . ?
C13 C12 H12 119.2 . . ?
C16 C17 C18 121.1(3) . . ?
C16 C17 H17 119.4 . . ?
C18 C17 H17 119.4 . . ?
N2 C28 C27 123.2(3) . . ?
N2 C28 H28 118.4 . . ?
C27 C28 H28 118.4 . . ?
C21 C20 C19 118.7(3) . . ?
C21 C20 H20 120.6 . . ?
C19 C20 H20 120.6 . . ?
C4 C31 H31A 109.5 . . ?
C4 C31 H31B 109.5 . . ?
H31A C31 H31B 109.5 . . ?
C4 C31 H31C 109.5 . . ?
H31A C31 H31C 109.5 . . ?
H31B C31 H31C 109.5 . . ?
C20 C21 C22 120.2(3) . . ?
C20 C21 H21 119.9 . . ?
C22 C21 H21 119.9 . . ?
C23 C24 C25 121.4(3) . . ?
C23 C24 H24 119.3 . . ?
C25 C24 H24 119.3 . . ?
C24 C23 C22 121.6(3) . . ?
C24 C23 H23 119.2 . . ?
C22 C23 H23 119.2 . . ?
C26 C27 C28 119.3(3) . . ?
C26 C27 H27 120.4 . . ?
C28 C27 H27 120.4 . . ?
C17 C16 C15 121.1(3) . . ?
C17 C16 H16 119.4 . . ?
C15 C16 H16 119.4 . . ?
C15 C14 C13 121.1(3) . . ?
C15 C14 H14 119.5 . . ?
C13 C14 H14 119.5 . . ?
C14 C15 C16 119.7(3) . . ?
C14 C15 H15 120.2 . . ?
C16 C15 H15 120.2 . . ?
C27 C26 C25 119.7(3) . . ?
C27 C26 H26 120.2 . . ?
C25 C26 H26 120.2 . . ?
Cl1 C32 Cl2 111.56(19) . . ?
Cl1 C32 H32A 109.3 . . ?
Cl2 C32 H32A 109.3 . . ?
Cl1 C32 H32B 109.3 . . ?
Cl2 C32 H32B 109.3 . . ?
H32A C32 H32B 108.0 . . ?

loop_
_geom_bond_atom_site_label_1
_geom_bond_atom_site_label_2
_geom_bond_distance
_geom_bond_site_symmetry_2
_geom_bond_publ_flag
Cu1 O2 1.9179(18) . ?
Cu1 O1 1.9334(18) . ?
Cu1 N7 1.9440(19) . ?
Cu1 N1 2.049(2) . ?
Cu1 N2 2.272(2) . ?
Cl2 C32 1.753(3) . ?
Cl1 C32 1.736(3) . ?
O2 C10 1.294(3) . ?
O1 C1 1.328(3) . ?
N7 C8 1.295(3) . ?
N7 C6 1.419(3) . ?
N2 C28 1.322(4) . ?
N2 C29 1.356(3) . ?
N1 C19 1.324(4) . ?
N1 C30 1.361(3) . ?
C6 C5 1.395(3) . ?
C6 C1 1.414(3) . ?
C1 C2 1.398(4) . ?
C8 C9 1.416(4) . ?
C8 H8 0.9500 . ?
C5 C4 1.379(4) . ?
C5 H5 0.9500 . ?
C30 C22 1.408(3) . ?
C30 C29 1.436(4) . ?
C29 C25 1.413(4) . ?
C9 C10 1.424(4) . ?
C9 C18 1.456(3) . ?
C4 C3 1.391(4) . ?
C4 C31 1.511(4) . ?
C18 C17 1.417(4) . ?
C18 C13 1.419(4) . ?
C10 C11 1.423(4) . ?
C11 C12 1.352(4) . ?
C11 H11 0.9500 . ?
C22 C21 1.400(4) . ?
C22 C23 1.427(4) . ?
C13 C14 1.414(4) . ?
C13 C12 1.417(4) . ?
C2 C3 1.387(4) . ?
C2 H2 0.9500 . ?
C19 C20 1.387(4) . ?
C19 H19 0.9500 . ?
C25 C26 1.398(5) . ?
C25 C24 1.442(4) . ?
C3 H3 0.9500 . ?
C12 H12 0.9500 . ?
C17 C16 1.377(4) . ?
C17 H17 0.9500 . ?
C28 C27 1.396(4) . ?
C28 H28 0.9500 . ?
C20 C21 1.362(5) . ?
C20 H20 0.9500 . ?
C31 H31A 0.9800 . ?
C31 H31B 0.9800 . ?
C31 H31C 0.9800 . ?
C21 H21 0.9500 . ?
C24 C23 1.337(5) . ?
C24 H24 0.9500 . ?
C23 H23 0.9500 . ?
C27 C26 1.361(5) . ?
C27 H27 0.9500 . ?
C16 C15 1.386(5) . ?
C16 H16 0.9500 . ?
C14 C15 1.357(5) . ?
C14 H14 0.9500 . ?
C15 H15 0.9500 . ?
C26 H26 0.9500 . ?
C32 H32A 0.9900 . ?
C32 H32B 0.9900 . ?

loop_
_geom_hbond_atom_site_label_D
_geom_hbond_atom_site_label_H
_geom_hbond_atom_site_label_A
_geom_hbond_distance_DH
_geom_hbond_distance_HA
_geom_hbond_distance_DA
_geom_hbond_angle_DHA
_geom_hbond_site_symmetry_A
_geom_hbond_publ_flag
C11 H11 Cl2 0.95 2.92 3.740(3) 145.0 4_465 yes
C27 H27 Cl1 0.95 2.94 3.750(3) 143.6 3_666 yes
C32 H32B O1 0.99 2.23 3.209(4) 172.1 . yes

loop_
_geom_torsion_atom_site_label_1
_geom_torsion_atom_site_label_2
_geom_torsion_atom_site_label_3
_geom_torsion_atom_site_label_4
_geom_torsion
_geom_torsion_site_symmetry_1
_geom_torsion_site_symmetry_2
_geom_torsion_site_symmetry_3
_geom_torsion_site_symmetry_4
_geom_torsion_publ_flag
C8 N7 C6 C5 -3.2(4) . . . . ?
Cu1 N7 C6 C5 -179.2(2) . . . . ?
C8 N7 C6 C1 173.7(2) . . . . ?
Cu1 N7 C6 C1 -2.3(3) . . . . ?
Cu1 O1 C1 C2 -178.4(2) . . . . ?
Cu1 O1 C1 C6 2.1(3) . . . . ?
C5 C6 C1 O1 177.3(2) . . . . ?
N7 C6 C1 O1 0.2(3) . . . . ?
C5 C6 C1 C2 -2.3(4) . . . . ?
N7 C6 C1 C2 -179.4(2) . . . . ?
C6 N7 C8 C9 -177.2(2) . . . . ?
Cu1 N7 C8 C9 -1.8(4) . . . . ?
C1 C6 C5 C4 0.7(4) . . . . ?
N7 C6 C5 C4 177.4(2) . . . . ?
C19 N1 C30 C22 1.6(4) . . . . ?
Cu1 N1 C30 C22 -177.53(19) . . . . ?
C19 N1 C30 C29 -178.1(2) . . . . ?
Cu1 N1 C30 C29 2.7(3) . . . . ?
C28 N2 C29 C25 0.3(4) . . . . ?
Cu1 N2 C29 C25 179.1(2) . . . . ?
C28 N2 C29 C30 178.9(2) . . . . ?
Cu1 N2 C29 C30 -2.3(3) . . . . ?
N1 C30 C29 N2 0.0(4) . . . . ?
C22 C30 C29 N2 -179.8(2) . . . . ?
N1 C30 C29 C25 178.6(2) . . . . ?
C22 C30 C29 C25 -1.2(4) . . . . ?
N7 C8 C9 C10 3.3(4) . . . . ?
N7 C8 C9 C18 -179.7(2) . . . . ?
C6 C5 C4 C3 0.8(4) . . . . ?
C6 C5 C4 C31 -179.0(2) . . . . ?
C8 C9 C18 C17 -0.9(4) . . . . ?
C10 C9 C18 C17 176.2(2) . . . . ?
C8 C9 C18 C13 -179.7(2) . . . . ?
C10 C9 C18 C13 -2.6(4) . . . . ?
Cu1 O2 C10 C11 175.83(19) . . . . ?
Cu1 O2 C10 C9 -4.6(4) . . . . ?
C8 C9 C10 O2 0.1(4) . . . . ?
C18 C9 C10 O2 -176.9(2) . . . . ?
C8 C9 C10 C11 179.6(2) . . . . ?
C18 C9 C10 C11 2.6(4) . . . . ?
O2 C10 C11 C12 178.6(3) . . . . ?
C9 C10 C11 C12 -1.0(4) . . . . ?
N1 C30 C22 C21 -0.4(4) . . . . ?
C29 C30 C22 C21 179.4(2) . . . . ?
N1 C30 C22 C23 -179.6(2) . . . . ?
C29 C30 C22 C23 0.1(4) . . . . ?
C17 C18 C13 C14 1.1(4) . . . . ?
C9 C18 C13 C14 180.0(3) . . . . ?
C17 C18 C13 C12 -178.0(2) . . . . ?
C9 C18 C13 C12 0.9(4) . . . . ?
O1 C1 C2 C3 -177.2(3) . . . . ?
C6 C1 C2 C3 2.4(4) . . . . ?
C30 N1 C19 C20 -1.0(4) . . . . ?
Cu1 N1 C19 C20 178.1(2) . . . . ?
N2 C29 C25 C26 0.5(4) . . . . ?
C30 C29 C25 C26 -178.0(2) . . . . ?
N2 C29 C25 C24 179.8(2) . . . . ?
C30 C29 C25 C24 1.3(4) . . . . ?
C1 C2 C3 C4 -0.9(4) . . . . ?
C5 C4 C3 C2 -0.7(4) . . . . ?
C31 C4 C3 C2 179.1(3) . . . . ?
C10 C11 C12 C13 -0.8(5) . . . . ?
C14 C13 C12 C11 -178.2(3) . . . . ?
C18 C13 C12 C11 0.9(4) . . . . ?
C13 C18 C17 C16 -1.2(4) . . . . ?
C9 C18 C17 C16 180.0(3) . . . . ?
C29 N2 C28 C27 -0.7(4) . . . . ?
Cu1 N2 C28 C27 -179.2(2) . . . . ?
N1 C19 C20 C21 -0.9(4) . . . . ?
C19 C20 C21 C22 2.1(4) . . . . ?
C30 C22 C21 C20 -1.5(4) . . . . ?
C23 C22 C21 C20 177.7(3) . . . . ?
C26 C25 C24 C23 178.9(3) . . . . ?
C29 C25 C24 C23 -0.3(4) . . . . ?
C25 C24 C23 C22 -0.7(5) . . . . ?
C21 C22 C23 C24 -178.4(3) . . . . ?
C30 C22 C23 C24 0.8(4) . . . . ?
N2 C28 C27 C26 0.3(4) . . . . ?
C18 C17 C16 C15 0.6(4) . . . . ?
C12 C13 C14 C15 178.7(3) . . . . ?
C18 C13 C14 C15 -0.4(5) . . . . ?
C13 C14 C15 C16 -0.3(5) . . . . ?
C17 C16 C15 C14 0.2(5) . . . . ?
C28 C27 C26 C25 0.6(4) . . . . ?
C29 C25 C26 C27 -0.9(4) . . . . ?
C24 C25 C26 C27 179.8(3) . . . . ?
